data_7157361
loop_
_publ_author_name
'Quan, Bao-Xue'
'Zhuo, Jun-Rui'
'Zhao, Jian-Qiang'
'Zhang, Ming-Liang'
'Zhou, Ming-Qiang'
'Zhang, Xiao-Mei'
'Yuan, Wei-Cheng'

_publ_section_title
;
 [4 + 1] annulation reaction of cyclic pyridinium ylides with in situ
 generated azoalkenes for the construction of spirocyclic skeletons.
;
_journal_issue 10
_journal_name_full 'Organic &amp; biomolecular chemistry'
_journal_page_first 1886
_journal_page_last 1891
_journal_paper_doi 10.1039/c9ob02733e
_journal_volume 18
_journal_year 2020
_chemical_formula_moiety 'C24 H20 N2 O3 S'
_chemical_formula_sum 'C24 H20 N2 O3 S'
_chemical_formula_weight 416.48
_space_group_crystal_system monoclinic
_space_group_IT_number 14
_space_group_name_Hall '-P 2yn'
_space_group_name_H-M_alt 'P 1 21/n 1'
_atom_sites_solution_hydrogens geom
_atom_sites_solution_primary direct
_audit_creation_date 2019-12-10
_audit_creation_method
;
Olex2 1.2
(compiled 2018.05.29 svn.r3508 for OlexSys, GUI svn.r5506)
;
_audit_update_record
;
2019-12-16 deposited with the CCDC.	2020-02-21 downloaded from the CCDC.
;
_cell_angle_alpha 90
_cell_angle_beta 96.103(4)
_cell_angle_gamma 90
_cell_formula_units_Z 4
_cell_length_a 11.3284(5)
_cell_length_b 8.7436(6)
_cell_length_c 20.6742(9)
_cell_measurement_reflns_used 1804
_cell_measurement_temperature 293(2)
_cell_measurement_theta_max 70.2250
_cell_measurement_theta_min 4.2640
_cell_volume 2036.19(19)
_computing_cell_refinement 'CrysAlisPro 1.171.40.53 (Rigaku OD, 2019)'
_computing_data_collection 'CrysAlisPro 1.171.40.53 (Rigaku OD, 2019)'
_computing_data_reduction 'CrysAlisPro 1.171.40.53 (Rigaku OD, 2019)'
_computing_molecular_graphics 'Olex2 (Dolomanov et al., 2009)'
_computing_publication_material 'Olex2 (Dolomanov et al., 2009)'
_computing_structure_refinement 'ShelXL (Sheldrick, 2015)'
_computing_structure_solution 'ShelXS (Sheldrick, 2008)'
_diffrn_ambient_temperature 293(2)
_diffrn_detector 'CCD plate'
_diffrn_detector_area_resol_mean 16.2312
_diffrn_detector_type Eos
_diffrn_measured_fraction_theta_full 0.998
_diffrn_measured_fraction_theta_max 0.998
_diffrn_measurement_details
;
List of Runs (angles in degrees, time in seconds):

  # Type    Start    End  Width  t~exp~   \w     \q     \k     \f   Frames
#--------------------------------------------------------------------------
  1  \w   -108.00 -32.00   1.00    1.00    --  -33.50 178.00 150.00   76
  2  \w   -102.00 -44.00   1.00    1.00    --  -33.50 -57.00 120.00   58
  3  \w    -72.00 -19.00   1.00    1.00    --  -33.50 -37.00-150.00   53
  4  \w     71.00 110.00   1.00    1.00    --   36.47 178.00 -90.00   39
  5  \w     36.00 103.00   1.00    1.00    --   36.47  57.00  60.00   67
  6  \w     -3.00  75.00   1.00    1.00    --   36.47 -99.00 -30.00   78
  7  \w     59.00  94.00   1.00    1.00    --   36.47  57.00   0.00   35
  8  \w    139.00 172.00   1.00    2.50    --  108.00  45.00-180.00   33
  9  \w     38.00 123.00   1.00    2.50    --  108.00 -30.00-120.00   85
 10  \w     88.00 119.00   1.00    2.50    --  108.00  45.00-180.00   31
 11  \w     49.00 105.00   1.00    2.50    --  108.00 -94.00 -90.00   56
 12  \w     99.00 128.00   1.00    2.50    --  108.00 -15.00   0.00   29
 13  \w    113.00 141.00   1.00    2.50    --  108.00  61.00-150.00   28
 14  \w     51.00 109.00   1.00    2.50    --  108.00 -94.00-180.00   58
 15  \w     36.00  96.00   1.00    2.50    --  108.00 -15.00   0.00   60
 16  \w    113.00 139.00   1.00    2.50    --  108.00 111.00 -90.00   26
 17  \w     51.00 128.00   1.00    2.50    --  108.00 -61.00 -30.00   77
;
_diffrn_measurement_device 'four-circle diffractometer'
_diffrn_measurement_device_type 'Xcalibur, Eos, Gemini'
_diffrn_measurement_method '\w scans'
_diffrn_orient_matrix_type 'CrysAlisPro convention (1999,Acta A55,543-557)'
_diffrn_orient_matrix_UB_11 0.0134691000
_diffrn_orient_matrix_UB_12 0.0435411000
_diffrn_orient_matrix_UB_13 0.0726445000
_diffrn_orient_matrix_UB_21 -0.1357542000
_diffrn_orient_matrix_UB_22 -0.0069431000
_diffrn_orient_matrix_UB_23 0.0003141000
_diffrn_orient_matrix_UB_31 0.0088524000
_diffrn_orient_matrix_UB_32 -0.1708763000
_diffrn_orient_matrix_UB_33 0.0185101000
_diffrn_radiation_monochromator graphite
_diffrn_radiation_probe x-ray
_diffrn_radiation_type CuK\a
_diffrn_radiation_wavelength 1.54184
_diffrn_reflns_av_R_equivalents 0.0335
_diffrn_reflns_av_unetI/netI 0.0467
_diffrn_reflns_Laue_measured_fraction_full 0.998
_diffrn_reflns_Laue_measured_fraction_max 0.998
_diffrn_reflns_limit_h_max 13
_diffrn_reflns_limit_h_min -13
_diffrn_reflns_limit_k_max 8
_diffrn_reflns_limit_k_min -10
_diffrn_reflns_limit_l_max 24
_diffrn_reflns_limit_l_min -18
_diffrn_reflns_number 7291
_diffrn_reflns_point_group_measured_fraction_full 0.998
_diffrn_reflns_point_group_measured_fraction_max 0.998
_diffrn_reflns_theta_full 67.053
_diffrn_reflns_theta_max 67.053
_diffrn_reflns_theta_min 4.270
_diffrn_source 'fine-focus sealed X-ray tube'
_diffrn_source_type 'Enhance (Cu) X-ray Source'
_exptl_absorpt_coefficient_mu 1.650
_exptl_absorpt_correction_T_max 1.00000
_exptl_absorpt_correction_T_min 0.88097
_exptl_absorpt_correction_type multi-scan
_exptl_absorpt_process_details
;
CrysAlisPro 1.171.40.53 (Rigaku Oxford Diffraction, 2019)
Empirical absorption correction using spherical harmonics,
 implemented in SCALE3 ABSPACK scaling algorithm.
;
_exptl_crystal_colour colourless
_exptl_crystal_colour_primary colourless
_exptl_crystal_density_diffrn 1.359
_exptl_crystal_description prism
_exptl_crystal_F_000 872
_exptl_crystal_size_max 0.19
_exptl_crystal_size_mid 0.14
_exptl_crystal_size_min 0.12
_refine_diff_density_max 0.260
_refine_diff_density_min -0.292
_refine_diff_density_rms 0.043
_refine_ls_extinction_coef 0.00134(19)
_refine_ls_extinction_expression Fc^*^=kFc[1+0.001xFc^2^\l^3^/sin(2\q)]^-1/4^
_refine_ls_extinction_method 'SHELXL-2014/7 (Sheldrick 2014'
_refine_ls_goodness_of_fit_ref 1.030
_refine_ls_hydrogen_treatment constr
_refine_ls_matrix_type full
_refine_ls_number_parameters 273
_refine_ls_number_reflns 3620
_refine_ls_number_restraints 0
_refine_ls_restrained_S_all 1.030
_refine_ls_R_factor_all 0.0669
_refine_ls_R_factor_gt 0.0476
_refine_ls_shift/su_max 0.000
_refine_ls_shift/su_mean 0.000
_refine_ls_structure_factor_coef Fsqd
_refine_ls_weighting_details 'w=1/[\s^2^(Fo^2^)+(0.0633P)^2^] where P=(Fo^2^+2Fc^2^)/3'
_refine_ls_weighting_scheme calc
_refine_ls_wR_factor_gt 0.1197
_refine_ls_wR_factor_ref 0.1362
_reflns_Friedel_coverage 0.000
_reflns_number_gt 2656
_reflns_number_total 3620
_reflns_threshold_expression 'I > 2\s(I)'
_cod_data_source_file c9ob02733e2.cif
_cod_data_source_block 201912317
_cod_depositor_comments 'Adding full bibliography for 7157360--7157361.cif.'
_cod_original_cell_volume 2036.18(18)
_cod_database_code 7157361
_shelx_shelxl_version_number 2014/7
_chemical_oxdiff_formula C40H40O2N4S1
_shelx_space_group_comment
;
The symmetry employed for this shelxl refinement is uniquely defined
by the following loop, which should always be used as a source of
symmetry information in preference to the above space-group names.
They are only intended as comments.
;
_shelx_estimated_absorpt_t_max 0.827
_shelx_estimated_absorpt_t_min 0.745
_reflns_odcompleteness_completeness 99.87
_reflns_odcompleteness_iscentric 1
_reflns_odcompleteness_theta 66.97
_olex2_refinement_description
;
1. Fixed Uiso
 At 1.2 times of:
  All C(H) groups, All C(H,H) groups
 At 1.5 times of:
  All C(H,H,H) groups
2.a Secondary CH2 refined with riding coordinates:
 C8(H8A,H8B), C10(H10A,H10B)
2.b Aromatic/amide H refined with riding coordinates:
 C1(H1), C2(H2), C3(H3), C4(H4), C13(H13), C14(H14), C15(H15), C16(H16),
 C17(H17), C19(H19), C20(H20), C22(H22), C23(H23)
2.c Idealised Me refined as rotating group:
 C24(H24A,H24B,H24C)
;
_olex2_submission_special_instructions 'No special instructions were received'
_oxdiff_exptl_absorpt_empirical_details
;
Empirical correction (ABSPACK) includes:
- Absorption correction using spherical harmonics
- Frame scaling
;
_oxdiff_exptl_absorpt_empirical_full_max 1.182
_oxdiff_exptl_absorpt_empirical_full_min 0.896

loop_
_space_group_symop_operation_xyz
'x, y, z'
'-x+1/2, y+1/2, -z+1/2'
'-x, -y, -z'
'x-1/2, -y-1/2, z-1/2'

loop_
_atom_site_label
_atom_site_type_symbol
_atom_site_fract_x
_atom_site_fract_y
_atom_site_fract_z
_atom_site_U_iso_or_equiv
_atom_site_adp_type
_atom_site_occupancy
_atom_site_site_symmetry_order
_atom_site_calc_flag
_atom_site_refinement_flags_posn
_atom_site_refinement_flags_adp
_atom_site_refinement_flags_occupancy
_atom_site_disorder_assembly
_atom_site_disorder_group
S1 S 0.57133(6) 1.01979(8) 0.26019(3) 0.0497(2) Uani 1 1 d . . . . .
O1 O 0.41205(17) 1.0648(2) 0.41522(11) 0.0659(6) Uani 1 1 d . . . . .
O2 O 0.67397(17) 1.0370(3) 0.22622(9) 0.0648(6) Uani 1 1 d . . . . .
O3 O 0.48366(17) 1.1386(2) 0.25682(10) 0.0645(5) Uani 1 1 d . . . . .
N1 N 0.61108(19) 0.9995(2) 0.33977(10) 0.0501(5) Uani 1 1 d . . . . .
N2 N 0.70999(19) 0.9036(2) 0.35440(10) 0.0494(5) Uani 1 1 d . . . . .
C1 C 0.3754(3) 1.4147(4) 0.42377(16) 0.0687(8) Uani 1 1 d . . . . .
H1 H 0.3082 1.3675 0.4367 0.082 Uiso 1 1 calc R . . . .
C2 C 0.3845(3) 1.5711(4) 0.42209(19) 0.0823(10) Uani 1 1 d . . . . .
H2 H 0.3223 1.6308 0.4339 0.099 Uiso 1 1 calc R . . . .
C3 C 0.4844(4) 1.6415(4) 0.40311(18) 0.0799(10) Uani 1 1 d . . . . .
H3 H 0.4882 1.7477 0.4023 0.096 Uiso 1 1 calc R . . . .
C4 C 0.5789(3) 1.5565(3) 0.38535(15) 0.0660(8) Uani 1 1 d . . . . .
H4 H 0.6463 1.6046 0.3731 0.079 Uiso 1 1 calc R . . . .
C5 C 0.5709(2) 1.3986(3) 0.38612(12) 0.0504(6) Uani 1 1 d . . . . .
C6 C 0.4702(2) 1.3286(3) 0.40540(13) 0.0519(6) Uani 1 1 d . . . . .
C7 C 0.4828(2) 1.1617(3) 0.40363(12) 0.0496(6) Uani 1 1 d . . . . .
C8 C 0.6583(2) 1.2836(3) 0.36579(13) 0.0529(6) Uani 1 1 d . . . . .
H8A H 0.7370 1.3023 0.3877 0.064 Uiso 1 1 calc R . . . .
H8B H 0.6619 1.2870 0.3191 0.064 Uiso 1 1 calc R . . . .
C9 C 0.6096(2) 1.1279(3) 0.38651(12) 0.0467(6) Uani 1 1 d . . . . .
C10 C 0.6841(2) 1.0537(3) 0.44530(12) 0.0500(6) Uani 1 1 d . . . . .
H10A H 0.7375 1.1273 0.4681 0.060 Uiso 1 1 calc R . . . .
H10B H 0.6337 1.0098 0.4756 0.060 Uiso 1 1 calc R . . . .
C11 C 0.7515(2) 0.9321(3) 0.41363(11) 0.0441(6) Uani 1 1 d . . . . .
C12 C 0.8529(2) 0.8448(3) 0.44442(12) 0.0452(6) Uani 1 1 d . . . . .
C13 C 0.8872(3) 0.8561(3) 0.51099(13) 0.0574(7) Uani 1 1 d . . . . .
H13 H 0.8453 0.9194 0.5366 0.069 Uiso 1 1 calc R . . . .
C14 C 0.9833(3) 0.7738(4) 0.53914(14) 0.0668(8) Uani 1 1 d . . . . .
H14 H 1.0053 0.7820 0.5836 0.080 Uiso 1 1 calc R . . . .
C15 C 1.0464(3) 0.6806(4) 0.50253(15) 0.0643(8) Uani 1 1 d . . . . .
H15 H 1.1114 0.6263 0.5218 0.077 Uiso 1 1 calc R . . . .
C16 C 1.0125(3) 0.6679(4) 0.43645(15) 0.0651(8) Uani 1 1 d . . . . .
H16 H 1.0548 0.6044 0.4111 0.078 Uiso 1 1 calc R . . . .
C17 C 0.9167(2) 0.7486(3) 0.40809(13) 0.0566(7) Uani 1 1 d . . . . .
H17 H 0.8943 0.7383 0.3637 0.068 Uiso 1 1 calc R . . . .
C18 C 0.5038(2) 0.8452(3) 0.23675(11) 0.0448(6) Uani 1 1 d . . . . .
C19 C 0.5720(2) 0.7149(3) 0.23261(12) 0.0507(6) Uani 1 1 d . . . . .
H19 H 0.6538 0.7190 0.2431 0.061 Uiso 1 1 calc R . . . .
C20 C 0.5180(2) 0.5790(3) 0.21291(13) 0.0528(6) Uani 1 1 d . . . . .
H20 H 0.5639 0.4913 0.2110 0.063 Uiso 1 1 calc R . . . .
C21 C 0.3957(2) 0.5705(3) 0.19582(12) 0.0497(6) Uani 1 1 d . . . . .
C22 C 0.3297(2) 0.7040(3) 0.20010(14) 0.0583(7) Uani 1 1 d . . . . .
H22 H 0.2480 0.7009 0.1890 0.070 Uiso 1 1 calc R . . . .
C23 C 0.3824(2) 0.8406(3) 0.22043(14) 0.0548(7) Uani 1 1 d . . . . .
H23 H 0.3368 0.9283 0.2231 0.066 Uiso 1 1 calc R . . . .
C24 C 0.3379(3) 0.4237(4) 0.17248(17) 0.0684(8) Uani 1 1 d . . . . .
H24A H 0.3517 0.3473 0.2058 0.103 Uiso 1 1 calc GR . . . .
H24B H 0.3709 0.3902 0.1340 0.103 Uiso 1 1 calc GR . . . .
H24C H 0.2540 0.4395 0.1627 0.103 Uiso 1 1 calc GR . . . .

loop_
_atom_site_aniso_label
_atom_site_aniso_U_11
_atom_site_aniso_U_22
_atom_site_aniso_U_33
_atom_site_aniso_U_23
_atom_site_aniso_U_13
_atom_site_aniso_U_12
S1 0.0505(4) 0.0532(4) 0.0433(3) 0.0101(3) -0.0047(2) -0.0031(3)
O1 0.0566(11) 0.0575(13) 0.0843(14) 0.0090(11) 0.0112(10) -0.0137(10)
O2 0.0612(12) 0.0770(14) 0.0555(11) 0.0158(10) 0.0029(9) -0.0182(10)
O3 0.0696(12) 0.0523(12) 0.0669(12) 0.0095(10) -0.0141(9) 0.0067(10)
N1 0.0552(13) 0.0491(13) 0.0434(11) 0.0015(10) -0.0069(9) 0.0031(10)
N2 0.0562(12) 0.0446(12) 0.0453(11) 0.0035(9) -0.0040(9) 0.0018(10)
C1 0.0634(18) 0.067(2) 0.077(2) -0.0030(17) 0.0155(15) 0.0032(15)
C2 0.097(3) 0.061(2) 0.091(2) -0.0089(19) 0.020(2) 0.0202(19)
C3 0.116(3) 0.0440(17) 0.080(2) -0.0035(16) 0.014(2) 0.0028(18)
C4 0.088(2) 0.0492(17) 0.0617(17) -0.0024(14) 0.0139(15) -0.0133(15)
C5 0.0600(15) 0.0453(15) 0.0453(13) 0.0008(11) 0.0024(11) -0.0071(12)
C6 0.0562(15) 0.0461(15) 0.0532(14) 0.0019(12) 0.0053(11) -0.0021(12)
C7 0.0472(13) 0.0514(16) 0.0499(13) 0.0062(12) 0.0035(10) -0.0057(12)
C8 0.0527(15) 0.0495(16) 0.0564(14) 0.0023(12) 0.0049(11) -0.0104(12)
C9 0.0485(13) 0.0438(14) 0.0472(12) 0.0011(11) 0.0026(10) -0.0053(11)
C10 0.0532(14) 0.0508(15) 0.0451(13) 0.0009(12) 0.0005(11) -0.0038(12)
C11 0.0488(13) 0.0405(13) 0.0414(12) 0.0016(10) -0.0019(10) -0.0062(11)
C12 0.0510(14) 0.0392(13) 0.0440(12) 0.0035(11) -0.0012(10) -0.0079(11)
C13 0.0662(17) 0.0581(17) 0.0455(13) -0.0023(13) -0.0058(12) 0.0021(14)
C14 0.0750(19) 0.073(2) 0.0474(14) 0.0019(15) -0.0159(13) -0.0036(16)
C15 0.0590(16) 0.0589(18) 0.0704(18) 0.0127(15) -0.0144(14) -0.0002(14)
C16 0.0677(18) 0.0617(19) 0.0647(17) 0.0018(15) 0.0015(14) 0.0113(15)
C17 0.0665(17) 0.0538(16) 0.0476(13) 0.0017(13) -0.0024(12) 0.0036(14)
C18 0.0437(12) 0.0525(15) 0.0375(11) 0.0047(11) 0.0011(9) 0.0038(11)
C19 0.0367(12) 0.0684(19) 0.0460(12) 0.0021(12) -0.0005(9) 0.0051(12)
C20 0.0504(14) 0.0568(16) 0.0503(13) -0.0013(13) 0.0009(11) 0.0104(12)
C21 0.0498(14) 0.0527(16) 0.0464(13) 0.0040(12) 0.0043(10) 0.0012(12)
C22 0.0392(13) 0.0638(18) 0.0708(17) 0.0002(15) 0.0011(12) 0.0027(12)
C23 0.0426(13) 0.0561(17) 0.0644(16) -0.0008(14) 0.0000(11) 0.0072(12)
C24 0.0674(19) 0.0571(19) 0.080(2) 0.0017(16) 0.0037(15) -0.0001(15)

loop_
_atom_type_symbol
_atom_type_description
_atom_type_scat_dispersion_real
_atom_type_scat_dispersion_imag
_atom_type_scat_source
C C 0.0181 0.0091 'International Tables Vol C Tables 4.2.6.8 and 6.1.1.4'
H H 0.0000 0.0000 'International Tables Vol C Tables 4.2.6.8 and 6.1.1.4'
N N 0.0311 0.0180 'International Tables Vol C Tables 4.2.6.8 and 6.1.1.4'
O O 0.0492 0.0322 'International Tables Vol C Tables 4.2.6.8 and 6.1.1.4'
S S 0.3331 0.5567 'International Tables Vol C Tables 4.2.6.8 and 6.1.1.4'

loop_
_geom_angle_atom_site_label_1
_geom_angle_atom_site_label_2
_geom_angle_atom_site_label_3
_geom_angle
_geom_angle_site_symmetry_1
_geom_angle_site_symmetry_3
_geom_angle_publ_flag
O2 S1 O3 119.71(13) . . ?
O2 S1 N1 110.34(11) . . ?
O2 S1 C18 108.05(13) . . ?
O3 S1 N1 103.77(12) . . ?
O3 S1 C18 109.75(12) . . ?
N1 S1 C18 104.12(11) . . ?
N2 N1 S1 113.63(17) . . ?
N2 N1 C9 112.04(19) . . ?
C9 N1 S1 122.78(16) . . ?
C11 N2 N1 106.9(2) . . ?
C2 C1 H1 121.0 . . ?
C2 C1 C6 117.9(3) . . ?
C6 C1 H1 121.0 . . ?
C1 C2 H2 119.4 . . ?
C1 C2 C3 121.2(3) . . ?
C3 C2 H2 119.4 . . ?
C2 C3 H3 119.5 . . ?
C2 C3 C4 121.1(3) . . ?
C4 C3 H3 119.5 . . ?
C3 C4 H4 120.7 . . ?
C3 C4 C5 118.6(3) . . ?
C5 C4 H4 120.7 . . ?
C4 C5 C6 119.9(3) . . ?
C4 C5 C8 128.2(3) . . ?
C6 C5 C8 111.8(2) . . ?
C1 C6 C7 128.5(3) . . ?
C5 C6 C1 121.3(3) . . ?
C5 C6 C7 110.2(2) . . ?
O1 C7 C6 128.7(3) . . ?
O1 C7 C9 124.4(3) . . ?
C6 C7 C9 106.9(2) . . ?
C5 C8 H8A 110.9 . . ?
C5 C8 H8B 110.9 . . ?
C5 C8 C9 104.3(2) . . ?
H8A C8 H8B 108.9 . . ?
C9 C8 H8A 110.9 . . ?
C9 C8 H8B 110.9 . . ?
N1 C9 C7 111.7(2) . . ?
N1 C9 C8 117.2(2) . . ?
N1 C9 C10 98.70(19) . . ?
C7 C9 C8 105.3(2) . . ?
C7 C9 C10 110.1(2) . . ?
C8 C9 C10 114.0(2) . . ?
C9 C10 H10A 111.3 . . ?
C9 C10 H10B 111.3 . . ?
H10A C10 H10B 109.2 . . ?
C11 C10 C9 102.4(2) . . ?
C11 C10 H10A 111.3 . . ?
C11 C10 H10B 111.3 . . ?
N2 C11 C10 113.6(2) . . ?
N2 C11 C12 120.1(2) . . ?
C12 C11 C10 126.2(2) . . ?
C13 C12 C11 121.0(2) . . ?
C17 C12 C11 120.7(2) . . ?
C17 C12 C13 118.2(2) . . ?
C12 C13 H13 119.9 . . ?
C14 C13 C12 120.3(3) . . ?
C14 C13 H13 119.9 . . ?
C13 C14 H14 119.6 . . ?
C15 C14 C13 120.9(3) . . ?
C15 C14 H14 119.6 . . ?
C14 C15 H15 120.4 . . ?
C14 C15 C16 119.3(3) . . ?
C16 C15 H15 120.4 . . ?
C15 C16 H16 119.9 . . ?
C17 C16 C15 120.3(3) . . ?
C17 C16 H16 119.9 . . ?
C12 C17 H17 119.5 . . ?
C16 C17 C12 121.1(3) . . ?
C16 C17 H17 119.5 . . ?
C19 C18 S1 120.27(19) . . ?
C23 C18 S1 119.1(2) . . ?
C23 C18 C19 120.6(3) . . ?
C18 C19 H19 120.2 . . ?
C20 C19 C18 119.7(2) . . ?
C20 C19 H19 120.2 . . ?
C19 C20 H20 119.4 . . ?
C19 C20 C21 121.2(3) . . ?
C21 C20 H20 119.4 . . ?
C20 C21 C24 121.0(3) . . ?
C22 C21 C20 117.7(3) . . ?
C22 C21 C24 121.3(2) . . ?
C21 C22 H22 119.1 . . ?
C23 C22 C21 121.7(2) . . ?
C23 C22 H22 119.1 . . ?
C18 C23 C22 119.2(3) . . ?
C18 C23 H23 120.4 . . ?
C22 C23 H23 120.4 . . ?
C21 C24 H24A 109.5 . . ?
C21 C24 H24B 109.5 . . ?
C21 C24 H24C 109.5 . . ?
H24A C24 H24B 109.5 . . ?
H24A C24 H24C 109.5 . . ?
H24B C24 H24C 109.5 . . ?

loop_
_geom_bond_atom_site_label_1
_geom_bond_atom_site_label_2
_geom_bond_distance
_geom_bond_site_symmetry_2
_geom_bond_publ_flag
S1 O2 1.429(2) . ?
S1 O3 1.434(2) . ?
S1 N1 1.668(2) . ?
S1 C18 1.753(3) . ?
O1 C7 1.207(3) . ?
N1 N2 1.406(3) . ?
N1 C9 1.483(3) . ?
N2 C11 1.288(3) . ?
C1 H1 0.9300 . ?
C1 C2 1.372(5) . ?
C1 C6 1.396(4) . ?
C2 H2 0.9300 . ?
C2 C3 1.381(5) . ?
C3 H3 0.9300 . ?
C3 C4 1.384(5) . ?
C4 H4 0.9300 . ?
C4 C5 1.384(4) . ?
C5 C6 1.389(4) . ?
C5 C8 1.502(4) . ?
C6 C7 1.468(4) . ?
C7 C9 1.544(3) . ?
C8 H8A 0.9700 . ?
C8 H8B 0.9700 . ?
C8 C9 1.546(3) . ?
C9 C10 1.547(3) . ?
C10 H10A 0.9700 . ?
C10 H10B 0.9700 . ?
C10 C11 1.499(4) . ?
C11 C12 1.467(3) . ?
C12 C13 1.393(3) . ?
C12 C17 1.382(4) . ?
C13 H13 0.9300 . ?
C13 C14 1.381(4) . ?
C14 H14 0.9300 . ?
C14 C15 1.365(5) . ?
C15 H15 0.9300 . ?
C15 C16 1.384(4) . ?
C16 H16 0.9300 . ?
C16 C17 1.373(4) . ?
C17 H17 0.9300 . ?
C18 C19 1.384(4) . ?
C18 C23 1.381(3) . ?
C19 H19 0.9300 . ?
C19 C20 1.378(4) . ?
C20 H20 0.9300 . ?
C20 C21 1.395(3) . ?
C21 C22 1.394(4) . ?
C21 C24 1.497(4) . ?
C22 H22 0.9300 . ?
C22 C23 1.381(4) . ?
C23 H23 0.9300 . ?
C24 H24A 0.9600 . ?
C24 H24B 0.9600 . ?
C24 H24C 0.9600 . ?

loop_
_geom_torsion_atom_site_label_1
_geom_torsion_atom_site_label_2
_geom_torsion_atom_site_label_3
_geom_torsion_atom_site_label_4
_geom_torsion
_geom_torsion_site_symmetry_1
_geom_torsion_site_symmetry_2
_geom_torsion_site_symmetry_3
_geom_torsion_site_symmetry_4
_geom_torsion_publ_flag
S1 N1 N2 C11 161.84(17) . . . . ?
S1 N1 C9 C7 78.6(3) . . . . ?
S1 N1 C9 C8 -42.9(3) . . . . ?
S1 N1 C9 C10 -165.63(18) . . . . ?
S1 C18 C19 C20 -178.7(2) . . . . ?
S1 C18 C23 C22 178.1(2) . . . . ?
O1 C7 C9 N1 43.4(3) . . . . ?
O1 C7 C9 C8 171.6(3) . . . . ?
O1 C7 C9 C10 -65.1(3) . . . . ?
O2 S1 N1 N2 -41.6(2) . . . . ?
O2 S1 N1 C9 98.6(2) . . . . ?
O2 S1 C18 C19 44.2(2) . . . . ?
O2 S1 C18 C23 -133.6(2) . . . . ?
O3 S1 N1 N2 -171.02(17) . . . . ?
O3 S1 N1 C9 -30.8(2) . . . . ?
O3 S1 C18 C19 176.3(2) . . . . ?
O3 S1 C18 C23 -1.5(2) . . . . ?
N1 S1 C18 C19 -73.1(2) . . . . ?
N1 S1 C18 C23 109.0(2) . . . . ?
N1 N2 C11 C10 -0.6(3) . . . . ?
N1 N2 C11 C12 177.4(2) . . . . ?
N1 C9 C10 C11 21.9(2) . . . . ?
N2 N1 C9 C7 -140.6(2) . . . . ?
N2 N1 C9 C8 97.9(2) . . . . ?
N2 N1 C9 C10 -24.8(3) . . . . ?
N2 C11 C12 C13 -169.6(3) . . . . ?
N2 C11 C12 C17 10.1(4) . . . . ?
C1 C2 C3 C4 -0.2(6) . . . . ?
C1 C6 C7 O1 3.2(5) . . . . ?
C1 C6 C7 C9 -174.3(3) . . . . ?
C2 C1 C6 C5 0.1(5) . . . . ?
C2 C1 C6 C7 179.3(3) . . . . ?
C2 C3 C4 C5 0.8(5) . . . . ?
C3 C4 C5 C6 -0.9(4) . . . . ?
C3 C4 C5 C8 176.6(3) . . . . ?
C4 C5 C6 C1 0.5(4) . . . . ?
C4 C5 C6 C7 -178.8(2) . . . . ?
C4 C5 C8 C9 172.4(3) . . . . ?
C5 C6 C7 O1 -177.6(3) . . . . ?
C5 C6 C7 C9 4.9(3) . . . . ?
C5 C8 C9 N1 137.0(2) . . . . ?
C5 C8 C9 C7 12.2(3) . . . . ?
C5 C8 C9 C10 -108.5(2) . . . . ?
C6 C1 C2 C3 -0.3(5) . . . . ?
C6 C5 C8 C9 -9.9(3) . . . . ?
C6 C7 C9 N1 -138.9(2) . . . . ?
C6 C7 C9 C8 -10.7(3) . . . . ?
C6 C7 C9 C10 112.5(2) . . . . ?
C7 C9 C10 C11 138.9(2) . . . . ?
C8 C5 C6 C1 -177.4(3) . . . . ?
C8 C5 C6 C7 3.3(3) . . . . ?
C8 C9 C10 C11 -103.1(2) . . . . ?
C9 N1 N2 C11 17.3(3) . . . . ?
C9 C10 C11 N2 -14.7(3) . . . . ?
C9 C10 C11 C12 167.4(2) . . . . ?
C10 C11 C12 C13 8.1(4) . . . . ?
C10 C11 C12 C17 -172.2(3) . . . . ?
C11 C12 C13 C14 -179.7(3) . . . . ?
C11 C12 C17 C16 179.3(3) . . . . ?
C12 C13 C14 C15 0.2(5) . . . . ?
C13 C12 C17 C16 -1.0(4) . . . . ?
C13 C14 C15 C16 -0.6(5) . . . . ?
C14 C15 C16 C17 0.2(5) . . . . ?
C15 C16 C17 C12 0.6(5) . . . . ?
C17 C12 C13 C14 0.6(4) . . . . ?
C18 S1 N1 N2 74.12(19) . . . . ?
C18 S1 N1 C9 -145.6(2) . . . . ?
C18 C19 C20 C21 1.2(4) . . . . ?
C19 C18 C23 C22 0.2(4) . . . . ?
C19 C20 C21 C22 -0.8(4) . . . . ?
C19 C20 C21 C24 178.1(3) . . . . ?
C20 C21 C22 C23 0.1(4) . . . . ?
C21 C22 C23 C18 0.2(4) . . . . ?
C23 C18 C19 C20 -0.9(4) . . . . ?
C24 C21 C22 C23 -178.8(3) . . . . ?
